data_4064222
loop_
_publ_author_name
'Martin, Thomas A.'
'Ellul, Charles E.'
'Mahon, Mary F.'
'Warren, Mark E.'
'Allan, David'
'Whittlesey, Michael K.'

_publ_section_title
;
 Neutral and Cationic Mono- and Bis-N-heterocyclic Carbene Complexes
 Derived From Manganese and Rhenium Carbonyl Precursors
;
_journal_issue 8
_journal_name_full Organometallics
_journal_page_first 2200
_journal_paper_doi 10.1021/om1011853
_journal_volume 30
_journal_year 2011
_chemical_formula_sum 'C64.25 H48.5 B Cl0.5 F24 Mn N2 O5'
_chemical_formula_weight 1468.03
_chemical_name_systematic
; 
 ? 
;
_space_group_IT_number 2
_symmetry_cell_setting triclinic
_symmetry_space_group_name_Hall '-P 1'
_symmetry_space_group_name_H-M 'P -1'
_atom_sites_solution_hydrogens geom
_atom_sites_solution_primary direct
_atom_sites_solution_secondary difmap
_audit_creation_method SHELXL-97
_cell_angle_alpha 101.050(1)
_cell_angle_beta 104.266(1)
_cell_angle_gamma 99.296(1)
_cell_formula_units_Z 2
_cell_length_a 13.5510(2)
_cell_length_b 15.5380(2)
_cell_length_c 17.0200(2)
_cell_measurement_reflns_used 55766
_cell_measurement_temperature 150(2)
_cell_measurement_theta_max 27.485
_cell_measurement_theta_min 2.910
_cell_volume 3325.64(8)
_computing_cell_refinement 'HKL Scalepack (Otwinowski & Minor 1997)'
_computing_data_collection 'Collect (Bruker AXS BV 1997-2004)'
_computing_data_reduction 'Denzo & Scalepack (Otwinowski, Minor 1997)'
_computing_molecular_graphics 'ORTEX (P.McArdle 1995)'
_computing_publication_material 'SHELXL-97/2 (Sheldrick 1997)'
_computing_structure_refinement 'SHELXL-97/2 (Sheldrick 1997)'
_computing_structure_solution 'SHELXS-97 (Sheldrick 1990)'
_diffrn_ambient_temperature 150(2)
_diffrn_measured_fraction_theta_full 0.997
_diffrn_measured_fraction_theta_max 0.997
_diffrn_measurement_device_type '95mm CCD camera on \k-goniostat'
_diffrn_measurement_method CCD
_diffrn_radiation_monochromator 'horizonally mounted graphite crystal'
_diffrn_radiation_source 'fine-focus sealed tube'
_diffrn_radiation_type MoK\a
_diffrn_radiation_wavelength 0.71073
_diffrn_reflns_av_R_equivalents 0.0512
_diffrn_reflns_av_sigmaI/netI 0.0316
_diffrn_reflns_limit_h_max 17
_diffrn_reflns_limit_h_min -17
_diffrn_reflns_limit_k_max 20
_diffrn_reflns_limit_k_min -20
_diffrn_reflns_limit_l_max 22
_diffrn_reflns_limit_l_min -22
_diffrn_reflns_number 98121
_diffrn_reflns_theta_full 27.48
_diffrn_reflns_theta_max 27.48
_diffrn_reflns_theta_min 3.52
_exptl_absorpt_coefficient_mu 0.335
_exptl_absorpt_correction_T_max 0.908
_exptl_absorpt_correction_T_min 0.795
_exptl_absorpt_correction_type multi-scan
_exptl_absorpt_process_details
;
multi-scan from symmetry-related measurements 
 Sortav (Blessing 1995)
;
_exptl_crystal_density_diffrn 1.466
_exptl_crystal_density_method 'not measured'
_exptl_crystal_description block
_exptl_crystal_F_000 1485
_exptl_crystal_size_max 0.25
_exptl_crystal_size_mid 0.25
_exptl_crystal_size_min 0.20
_platon_squeeze_details
;
;
_refine_diff_density_max 1.001
_refine_diff_density_min -0.564
_refine_diff_density_rms 0.065
_refine_ls_extinction_method none
_refine_ls_goodness_of_fit_ref 1.055
_refine_ls_hydrogen_treatment constr
_refine_ls_matrix_type full
_refine_ls_number_parameters 963
_refine_ls_number_reflns 15211
_refine_ls_number_restraints 198
_refine_ls_restrained_S_all 1.141
_refine_ls_R_factor_all 0.0760
_refine_ls_R_factor_gt 0.0593
_refine_ls_shift/su_max 0.001
_refine_ls_shift/su_mean 0.000
_refine_ls_structure_factor_coef Fsqd
_refine_ls_weighting_details 'calc w=1/[\s^2^(Fo^2^)+(0.0766P)^2^+3.0489P] where P=(Fo^2^+2Fc^2^)/3'
_refine_ls_weighting_scheme calc
_refine_ls_wR_factor_gt 0.1507
_refine_ls_wR_factor_ref 0.1602
_reflns_number_gt 11992
_reflns_number_total 15211
_reflns_threshold_expression >2sigma(I)
_cod_data_source_file om1011853_si_001.cif
_cod_data_source_block h10mkw21
_cod_depositor_comments
;
The following automatic conversions were performed:

'_symmetry_cell_setting' value 'Triclinic' changed to 'triclinic'
according to /home/saulius/struct/CIF-dictionaries/cif_core.dic
dictionary named 'cif_core.dic' version 2.4.1 from 2010-06-29.

Automatic conversion script
Id: cif_fix_values 1715 2011-07-08 13:25:40Z adriana 
;
_cod_original_sg_symbol_H-M P-1
_cod_original_formula_sum 'C64.25 H48.50 B Cl0.50 F24 Mn N2 O5'
_cod_database_code 4064222

loop_
_symmetry_equiv_pos_as_xyz
'x, y, z'
'-x, -y, -z'

loop_
_atom_site_label
_atom_site_type_symbol
_atom_site_fract_x
_atom_site_fract_y
_atom_site_fract_z
_atom_site_U_iso_or_equiv
_atom_site_adp_type
_atom_site_occupancy
_atom_site_symmetry_multiplicity
_atom_site_calc_flag
_atom_site_refinement_flags
_atom_site_disorder_assembly
_atom_site_disorder_group
Mn1 Mn 0.60835(3) 0.05421(2) 0.73069(2) 0.02423(10) Uani 1 1 d . . .
F1 F 0.0615(2) 0.73240(15) 0.8105(2) 0.1185(13) Uani 1 1 d . . .
F2 F -0.0371(4) 0.69571(16) 0.69338(17) 0.1258(15) Uani 1 1 d . . .
F3 F -0.0962(3) 0.70681(17) 0.7960(3) 0.1264(15) Uani 1 1 d . . .
F4 F -0.20724(16) 0.28398(13) 0.73396(17) 0.0663(6) Uani 1 1 d . . .
F5 F -0.23326(18) 0.38198(16) 0.82839(13) 0.0684(6) Uani 1 1 d . . .
F6 F -0.29427(14) 0.37876(16) 0.69978(14) 0.0635(6) Uani 1 1 d . . .
F7 F -0.0830(5) 0.2113(3) 0.4882(4) 0.104(2) Uani 0.62 1 d PDU A 1
F8 F -0.0914(4) 0.0839(3) 0.5125(2) 0.0744(12) Uani 0.62 1 d PDU A 1
F9 F 0.0088(4) 0.1240(5) 0.4463(3) 0.089(2) Uani 0.62 1 d PDU A 1
F10 F 0.22746(18) 0.05385(16) 0.75242(16) 0.0697(7) Uani 1 1 d . . .
F11 F 0.31232(18) 0.07232(15) 0.66560(13) 0.0630(6) Uani 1 1 d . . .
F12 F 0.3592(2) 0.16068(16) 0.78603(17) 0.0880(9) Uani 1 1 d . . .
F13 F 0.1930(4) 0.2764(3) 1.0065(3) 0.0628(14) Uani 0.62 1 d PDU B 1
F14 F 0.3533(3) 0.3245(4) 1.0756(3) 0.0803(14) Uani 0.62 1 d PDU B 1
F15 F 0.2410(5) 0.3861(2) 1.1131(2) 0.0665(10) Uani 0.62 1 d PDU B 1
F16 F 0.5163(2) 0.64836(18) 1.0752(2) 0.1027(10) Uani 1 1 d . . .
F17 F 0.3858(2) 0.70191(17) 1.0668(3) 0.1212(14) Uani 1 1 d . . .
F18 F 0.4553(3) 0.6942(2) 0.97098(17) 0.1368(17) Uani 1 1 d . . .
F19 F 0.5573(3) 0.4929(5) 0.7382(2) 0.0813(14) Uani 0.62 1 d PDU C 1
F20 F 0.5301(3) 0.4463(3) 0.6081(2) 0.0534(9) Uani 0.62 1 d PDU C 1
F21 F 0.5583(3) 0.5843(2) 0.6583(4) 0.0802(13) Uani 0.62 1 d PDU C 1
F22 F 0.08160(16) 0.45926(14) 0.44830(11) 0.0608(6) Uani 1 1 d . . .
F23 F 0.21785(18) 0.53648(19) 0.43016(12) 0.0780(7) Uani 1 1 d . . .
F24 F 0.12608(17) 0.60070(14) 0.49929(13) 0.0640(6) Uani 1 1 d . . .
F7A F -0.1179(5) 0.1513(10) 0.5174(5) 0.100(3) Uani 0.38 1 d PDU A 2
F8A F -0.0206(8) 0.0862(5) 0.4611(6) 0.096(3) Uani 0.38 1 d PDU A 2
F9A F -0.0246(7) 0.2166(5) 0.4589(4) 0.085(3) Uani 0.38 1 d PDU A 2
F13A F 0.1661(8) 0.3527(7) 1.0617(7) 0.124(3) Uani 0.38 1 d PDU B 2
F14A F 0.2449(8) 0.2688(6) 1.0054(6) 0.082(3) Uani 0.38 1 d PDU B 2
F15A F 0.3229(9) 0.3660(6) 1.1149(5) 0.107(3) Uani 0.38 1 d PDU B 2
O1 O 0.43748(16) -0.03209(13) 0.57147(12) 0.0406(5) Uani 1 1 d . . .
O2 O 0.74583(18) 0.07252(19) 0.61832(15) 0.0577(6) Uani 1 1 d . . .
O3 O 0.76466(18) 0.19562(13) 0.87167(14) 0.0468(5) Uani 1 1 d . . .
O4 O 0.47101(16) 0.03065(14) 0.84242(13) 0.0391(4) Uani 1 1 d . . .
O5 O 0.53524(17) 0.21907(14) 0.69994(14) 0.0454(5) Uani 1 1 d . . .
N1 N 0.73624(15) -0.06404(13) 0.82470(12) 0.0238(4) Uani 1 1 d . . .
N2 N 0.60751(16) -0.14885(13) 0.72511(12) 0.0249(4) Uani 1 1 d . . .
C1 C 0.5012(2) -0.00790(17) 0.63303(16) 0.0291(5) Uani 1 1 d . . .
C2 C 0.6968(2) 0.0645(2) 0.66215(17) 0.0355(6) Uani 1 1 d . . .
C3 C 0.7113(2) 0.13656(18) 0.82164(17) 0.0323(6) Uani 1 1 d . . .
C4 C 0.5216(2) 0.03907(16) 0.79965(16) 0.0284(5) Uani 1 1 d . . .
C5 C 0.5630(2) 0.15624(18) 0.71057(17) 0.0320(5) Uani 1 1 d . . .
C6 C 0.65562(17) -0.06017(15) 0.76004(14) 0.0219(4) Uani 1 1 d . . .
C7 C 0.6577(2) -0.20479(17) 0.76722(16) 0.0306(5) Uani 1 1 d . . .
H7 H 0.6388 -0.2686 0.7543 0.037 Uiso 1 1 calc R . .
C8 C 0.7375(2) -0.15191(17) 0.82931(16) 0.0300(5) Uani 1 1 d . . .
H8 H 0.7861 -0.1709 0.8692 0.036 Uiso 1 1 calc R . .
C9 C 0.81506(18) 0.00925(16) 0.88381(15) 0.0261(5) Uani 1 1 d . . .
C10 C 0.9042(2) 0.04153(17) 0.86150(16) 0.0305(5) Uani 1 1 d . . .
C11 C 0.9815(2) 0.1082(2) 0.92209(19) 0.0426(7) Uani 1 1 d . . .
H11 H 1.0432 0.1324 0.9095 0.051 Uiso 1 1 calc R . .
C12 C 0.9699(2) 0.1395(2) 1.0001(2) 0.0483(8) Uani 1 1 d . . .
H12 H 1.0240 0.1845 1.0408 0.058 Uiso 1 1 calc R . .
C13 C 0.8806(2) 0.1063(2) 1.01981(18) 0.0415(7) Uani 1 1 d . . .
H13 H 0.8741 0.1291 1.0738 0.050 Uiso 1 1 calc R . .
C14 C 0.7997(2) 0.03997(18) 0.96188(15) 0.0310(5) Uani 1 1 d . . .
C15 C 0.7014(2) 0.0054(2) 0.98362(17) 0.0359(6) Uani 1 1 d . . .
H15 H 0.6480 -0.0300 0.9306 0.043 Uiso 1 1 calc R . .
C16 C 0.6566(3) 0.0827(2) 1.0221(2) 0.0503(8) Uani 1 1 d . . .
H16A H 0.7051 0.1159 1.0764 0.075 Uiso 1 1 calc R . .
H16B H 0.5892 0.0581 1.0296 0.075 Uiso 1 1 calc R . .
H16C H 0.6470 0.1234 0.9847 0.075 Uiso 1 1 calc R . .
C17 C 0.7202(3) -0.0575(3) 1.0417(2) 0.0538(8) Uani 1 1 d . . .
H17A H 0.7482 -0.1065 1.0160 0.081 Uiso 1 1 calc R . .
H17B H 0.6542 -0.0825 1.0512 0.081 Uiso 1 1 calc R . .
H17C H 0.7704 -0.0240 1.0951 0.081 Uiso 1 1 calc R . .
C18 C 0.9168(2) 0.00698(19) 0.77584(17) 0.0351(6) Uani 1 1 d . . .
H18 H 0.8454 -0.0190 0.7364 0.042 Uiso 1 1 calc R . .
C19 C 0.9772(3) -0.0684(3) 0.7758(2) 0.0529(8) Uani 1 1 d . . .
H19A H 1.0476 -0.0449 0.8143 0.079 Uiso 1 1 calc R . .
H19B H 0.9819 -0.0910 0.7193 0.079 Uiso 1 1 calc R . .
H19C H 0.9408 -0.1174 0.7938 0.079 Uiso 1 1 calc R . .
C20 C 0.9694(3) 0.0814(3) 0.7428(2) 0.0536(8) Uani 1 1 d . . .
H20A H 0.9343 0.1317 0.7478 0.080 Uiso 1 1 calc R . .
H20B H 0.9648 0.0579 0.6840 0.080 Uiso 1 1 calc R . .
H20C H 1.0430 0.1022 0.7755 0.080 Uiso 1 1 calc R . .
C21 C 0.52497(19) -0.18585(16) 0.64774(14) 0.0266(5) Uani 1 1 d . . .
C22 C 0.4218(2) -0.20518(16) 0.65055(16) 0.0293(5) Uani 1 1 d . . .
C23 C 0.3446(2) -0.24238(19) 0.57473(18) 0.0391(6) Uani 1 1 d . . .
H23 H 0.2733 -0.2548 0.5739 0.047 Uiso 1 1 calc R . .
C24 C 0.3707(3) -0.2612(2) 0.50101(18) 0.0457(7) Uani 1 1 d . . .
H24 H 0.3171 -0.2861 0.4499 0.055 Uiso 1 1 calc R . .
C25 C 0.4738(3) -0.2445(2) 0.50021(17) 0.0423(7) Uani 1 1 d . . .
H25 H 0.4902 -0.2591 0.4488 0.051 Uiso 1 1 calc R . .
C26 C 0.5545(2) -0.20621(17) 0.57433(15) 0.0320(5) Uani 1 1 d . . .
C27 C 0.6673(2) -0.1908(2) 0.57289(18) 0.0391(6) Uani 1 1 d . . .
H27 H 0.7108 -0.1494 0.6273 0.047 Uiso 1 1 calc R . .
C28 C 0.6849(3) -0.1469(3) 0.5030(2) 0.0584(9) Uani 1 1 d . . .
H28A H 0.6544 -0.1907 0.4490 0.088 Uiso 1 1 calc R . .
H28B H 0.7600 -0.1264 0.5117 0.088 Uiso 1 1 calc R . .
H28C H 0.6516 -0.0953 0.5033 0.088 Uiso 1 1 calc R . .
C29 C 0.7046(3) -0.2790(3) 0.5648(3) 0.0612(9) Uani 1 1 d . . .
H29A H 0.6946 -0.3062 0.6105 0.092 Uiso 1 1 calc R . .
H29B H 0.7788 -0.2670 0.5676 0.092 Uiso 1 1 calc R . .
H29C H 0.6643 -0.3203 0.5112 0.092 Uiso 1 1 calc R . .
C30 C 0.3913(2) -0.18915(17) 0.73164(17) 0.0322(5) Uani 1 1 d . . .
H30 H 0.4500 -0.1440 0.7750 0.039 Uiso 1 1 calc R . .
C31 C 0.2932(2) -0.1510(2) 0.7236(2) 0.0474(7) Uani 1 1 d . . .
H31A H 0.2994 -0.1008 0.6966 0.071 Uiso 1 1 calc R . .
H31B H 0.2853 -0.1296 0.7793 0.071 Uiso 1 1 calc R . .
H31C H 0.2321 -0.1980 0.6898 0.071 Uiso 1 1 calc R . .
C32 C 0.3770(3) -0.2756(2) 0.7622(2) 0.0464(7) Uani 1 1 d . . .
H32A H 0.3211 -0.3217 0.7200 0.070 Uiso 1 1 calc R . .
H32B H 0.3584 -0.2636 0.8147 0.070 Uiso 1 1 calc R . .
H32C H 0.4422 -0.2969 0.7712 0.070 Uiso 1 1 calc R . .
C33 C 0.06810(19) 0.45948(16) 0.75559(14) 0.0257(5) Uani 1 1 d . . .
C34 C 0.0637(2) 0.54969(16) 0.75976(15) 0.0282(5) Uani 1 1 d . . .
H34 H 0.1240 0.5909 0.7603 0.034 Uiso 1 1 calc R . .
C35 C -0.0261(2) 0.58081(17) 0.76319(16) 0.0314(5) Uani 1 1 d . . .
C36 C -0.1157(2) 0.52300(18) 0.76221(15) 0.0315(5) Uani 1 1 d . . .
H36 H -0.1774 0.5440 0.7637 0.038 Uiso 1 1 calc R . .
C37 C -0.1130(2) 0.43357(17) 0.75896(15) 0.0285(5) Uani 1 1 d . . .
C38 C -0.02276(19) 0.40278(17) 0.75616(15) 0.0275(5) Uani 1 1 d . . .
H38 H -0.0230 0.3413 0.7546 0.033 Uiso 1 1 calc R . .
C39 C -0.0270(2) 0.67721(19) 0.76437(19) 0.0406(7) Uani 1 1 d . . .
C40 C -0.2106(2) 0.37062(19) 0.75636(18) 0.0358(6) Uani 1 1 d . . .
C41 C 0.15357(19) 0.31827(16) 0.71014(15) 0.0256(5) Uani 1 1 d . . .
C42 C 0.0737(2) 0.28154(17) 0.63515(16) 0.0287(5) Uani 1 1 d . . .
H42 H 0.0273 0.3175 0.6153 0.034 Uiso 1 1 calc R . .
C43 C 0.0602(2) 0.19408(17) 0.58882(16) 0.0305(5) Uani 1 1 d . A .
C44 C 0.1260(2) 0.13935(17) 0.61613(17) 0.0324(6) Uani 1 1 d . . .
H44 H 0.1169 0.0795 0.5850 0.039 Uiso 1 1 calc R . .
C45 C 0.2051(2) 0.17442(17) 0.69005(16) 0.0297(5) Uani 1 1 d . . .
C46 C 0.2191(2) 0.26170(17) 0.73560(16) 0.0278(5) Uani 1 1 d . . .
H46 H 0.2750 0.2839 0.7857 0.033 Uiso 1 1 calc R . .
C47 C -0.0252(3) 0.1585(2) 0.50873(19) 0.0457(7) Uani 1 1 d D . .
C48 C 0.2741(2) 0.11581(19) 0.72227(19) 0.0389(6) Uani 1 1 d . . .
C49 C 0.2436(2) 0.45044(17) 0.85521(15) 0.0280(5) Uani 1 1 d . . .
C50 C 0.2281(2) 0.39255(18) 0.90671(16) 0.0305(5) Uani 1 1 d . . .
H50 H 0.1817 0.3355 0.8827 0.037 Uiso 1 1 calc R . .
C51 C 0.2785(2) 0.41600(19) 0.99211(16) 0.0344(6) Uani 1 1 d . B .
C52 C 0.3448(2) 0.49950(19) 1.03042(17) 0.0369(6) Uani 1 1 d . . .
H52 H 0.3787 0.5156 1.0888 0.044 Uiso 1 1 calc R . .
C53 C 0.3598(2) 0.55865(19) 0.98084(17) 0.0355(6) Uani 1 1 d . . .
C54 C 0.3109(2) 0.53448(17) 0.89512(16) 0.0318(5) Uani 1 1 d . . .
H54 H 0.3236 0.5762 0.8627 0.038 Uiso 1 1 calc R . .
C55 C 0.2623(3) 0.3510(2) 1.04498(18) 0.0479(8) Uani 1 1 d D . .
C56 C 0.4278(3) 0.6502(2) 1.02178(19) 0.0476(7) Uani 1 1 d . . .
C57 C 0.23775(19) 0.47054(16) 0.69705(15) 0.0269(5) Uani 1 1 d . . .
C58 C 0.3450(2) 0.47656(16) 0.70840(16) 0.0297(5) Uani 1 1 d . . .
H58 H 0.3856 0.4643 0.7574 0.036 Uiso 1 1 calc R . .
C59 C 0.3936(2) 0.50001(17) 0.65008(17) 0.0332(6) Uani 1 1 d . C .
C60 C 0.3371(2) 0.51807(18) 0.57717(17) 0.0354(6) Uani 1 1 d . . .
H60 H 0.3704 0.5341 0.5374 0.042 Uiso 1 1 calc R . .
C61 C 0.2312(2) 0.51196(17) 0.56443(16) 0.0321(6) Uani 1 1 d . . .
C62 C 0.1828(2) 0.48956(16) 0.62336(15) 0.0286(5) Uani 1 1 d . . .
H62 H 0.1102 0.4871 0.6133 0.034 Uiso 1 1 calc R . .
C63 C 0.5073(2) 0.5039(2) 0.6637(2) 0.0439(7) Uani 1 1 d D . .
C64 C 0.1650(3) 0.5267(2) 0.48595(18) 0.0456(7) Uani 1 1 d . . .
B1 B 0.1766(2) 0.42559(18) 0.75613(17) 0.0260(5) Uani 1 1 d . . .
F19A F 0.5651(5) 0.5665(6) 0.7211(6) 0.087(2) Uani 0.38 1 d PDU C 2
F20A F 0.5273(6) 0.4277(6) 0.6807(9) 0.113(3) Uani 0.38 1 d PDU C 2
F21A F 0.5351(7) 0.5046(10) 0.5956(6) 0.126(4) Uani 0.38 1 d PDU C 2

loop_
_atom_site_aniso_label
_atom_site_aniso_U_11
_atom_site_aniso_U_22
_atom_site_aniso_U_33
_atom_site_aniso_U_23
_atom_site_aniso_U_13
_atom_site_aniso_U_12
Mn1 0.02463(19) 0.02529(19) 0.02472(19) 0.01041(14) 0.00669(14) 0.00630(14)
F1 0.107(2) 0.0294(11) 0.166(3) -0.0070(14) -0.032(2) 0.0132(12)
F2 0.286(5) 0.0408(13) 0.0659(16) 0.0259(12) 0.052(2) 0.061(2)
F3 0.163(3) 0.0494(14) 0.244(4) 0.061(2) 0.151(3) 0.0654(18)
F4 0.0483(11) 0.0368(10) 0.1182(19) 0.0135(11) 0.0394(12) 0.0042(8)
F5 0.0706(14) 0.0850(16) 0.0473(11) 0.0105(10) 0.0332(10) -0.0080(12)
F6 0.0342(10) 0.0819(15) 0.0716(14) 0.0350(12) 0.0032(9) 0.0042(9)
F7 0.100(4) 0.054(3) 0.100(4) -0.022(2) -0.060(3) 0.039(3)
F8 0.065(2) 0.068(2) 0.058(2) 0.0045(19) -0.0044(19) -0.027(2)
F9 0.076(3) 0.145(5) 0.0289(18) -0.010(3) 0.0164(18) 0.008(3)
F10 0.0778(15) 0.0814(15) 0.1002(17) 0.0690(14) 0.0577(14) 0.0519(12)
F11 0.0838(15) 0.0745(14) 0.0691(13) 0.0367(11) 0.0497(12) 0.0582(12)
F12 0.0765(16) 0.0623(14) 0.0997(18) 0.0021(13) -0.0238(14) 0.0407(12)
F13 0.079(3) 0.050(2) 0.043(2) 0.0223(17) -0.001(2) -0.018(2)
F14 0.067(2) 0.111(3) 0.103(3) 0.085(3) 0.033(2) 0.045(2)
F15 0.109(3) 0.063(2) 0.0405(18) 0.0165(16) 0.046(2) 0.013(2)
F16 0.0699(16) 0.0653(16) 0.120(2) 0.0004(15) -0.0379(16) -0.0070(13)
F17 0.099(2) 0.0508(15) 0.188(3) -0.0430(18) 0.065(2) -0.0059(14)
F18 0.193(4) 0.093(2) 0.0597(16) 0.0037(14) 0.0098(19) -0.093(2)
F19 0.0310(17) 0.168(5) 0.0445(19) 0.023(2) 0.0079(14) 0.028(2)
F20 0.0359(16) 0.0557(19) 0.059(2) -0.0156(16) 0.0138(14) 0.0180(15)
F21 0.0382(19) 0.046(2) 0.156(4) 0.018(3) 0.039(3) -0.0036(15)
F22 0.0610(12) 0.0627(12) 0.0344(9) 0.0101(8) -0.0083(8) -0.0186(10)
F23 0.0678(14) 0.128(2) 0.0351(10) 0.0359(12) 0.0133(10) -0.0042(14)
F24 0.0657(13) 0.0568(12) 0.0583(12) 0.0288(10) -0.0106(10) 0.0080(10)
F7A 0.049(4) 0.167(7) 0.065(4) 0.015(5) 0.010(3) -0.003(5)
F8A 0.120(7) 0.043(4) 0.084(6) -0.024(3) -0.027(5) 0.034(4)
F9A 0.099(5) 0.080(5) 0.046(3) 0.029(3) -0.025(3) -0.011(4)
F13A 0.135(6) 0.139(6) 0.144(6) 0.081(5) 0.088(5) 0.028(5)
F14A 0.141(7) 0.049(4) 0.064(4) 0.029(3) 0.032(5) 0.016(5)
F15A 0.133(6) 0.099(5) 0.059(4) 0.048(4) -0.022(4) -0.015(5)
O1 0.0430(11) 0.0389(11) 0.0335(10) 0.0104(8) -0.0023(9) 0.0102(9)
O2 0.0485(13) 0.0885(19) 0.0549(14) 0.0388(13) 0.0288(12) 0.0203(13)
O3 0.0534(13) 0.0286(10) 0.0458(12) 0.0072(9) -0.0045(10) 0.0045(9)
O4 0.0408(11) 0.0458(11) 0.0412(11) 0.0159(9) 0.0214(9) 0.0173(9)
O5 0.0478(12) 0.0352(11) 0.0560(13) 0.0216(10) 0.0076(10) 0.0156(9)
N1 0.0241(10) 0.0252(10) 0.0219(9) 0.0078(8) 0.0048(8) 0.0053(8)
N2 0.0284(10) 0.0238(10) 0.0217(9) 0.0070(8) 0.0055(8) 0.0048(8)
C1 0.0312(13) 0.0293(13) 0.0311(13) 0.0120(10) 0.0101(11) 0.0112(10)
C2 0.0313(13) 0.0438(15) 0.0366(14) 0.0197(12) 0.0095(11) 0.0111(11)
C3 0.0352(14) 0.0295(13) 0.0340(13) 0.0149(11) 0.0065(11) 0.0090(11)
C4 0.0303(13) 0.0268(12) 0.0297(12) 0.0087(10) 0.0067(10) 0.0110(10)
C5 0.0300(13) 0.0313(13) 0.0346(13) 0.0128(11) 0.0062(11) 0.0056(11)
C6 0.0232(11) 0.0254(11) 0.0190(10) 0.0070(9) 0.0078(9) 0.0056(9)
C7 0.0377(14) 0.0238(12) 0.0293(12) 0.0101(10) 0.0049(10) 0.0072(10)
C8 0.0333(13) 0.0274(12) 0.0307(13) 0.0134(10) 0.0049(10) 0.0093(10)
C9 0.0248(12) 0.0253(12) 0.0254(11) 0.0087(9) 0.0010(9) 0.0047(9)
C10 0.0269(12) 0.0315(13) 0.0327(13) 0.0117(10) 0.0054(10) 0.0056(10)
C11 0.0288(14) 0.0447(17) 0.0468(17) 0.0105(13) 0.0038(12) -0.0013(12)
C12 0.0394(16) 0.0435(17) 0.0439(17) 0.0022(13) -0.0066(13) -0.0025(13)
C13 0.0475(17) 0.0404(16) 0.0275(13) 0.0020(11) 0.0015(12) 0.0065(13)
C14 0.0349(13) 0.0333(13) 0.0239(12) 0.0097(10) 0.0039(10) 0.0087(11)
C15 0.0401(15) 0.0430(15) 0.0262(13) 0.0099(11) 0.0116(11) 0.0086(12)
C16 0.058(2) 0.060(2) 0.0383(16) 0.0085(14) 0.0216(15) 0.0225(16)
C17 0.059(2) 0.067(2) 0.0497(19) 0.0341(17) 0.0242(16) 0.0180(17)
C18 0.0271(13) 0.0441(15) 0.0384(14) 0.0176(12) 0.0113(11) 0.0072(11)
C19 0.061(2) 0.061(2) 0.0493(19) 0.0179(16) 0.0234(16) 0.0315(17)
C20 0.0440(18) 0.067(2) 0.059(2) 0.0316(18) 0.0228(16) 0.0049(16)
C21 0.0318(13) 0.0230(11) 0.0208(11) 0.0048(9) 0.0017(9) 0.0039(9)
C22 0.0328(13) 0.0233(12) 0.0281(12) 0.0052(9) 0.0049(10) 0.0031(10)
C23 0.0343(14) 0.0371(15) 0.0354(14) 0.0040(12) 0.0006(11) -0.0011(11)
C24 0.0466(17) 0.0450(17) 0.0295(14) 0.0021(12) -0.0053(12) -0.0014(13)
C25 0.0574(19) 0.0404(16) 0.0229(13) 0.0026(11) 0.0071(12) 0.0064(14)
C26 0.0414(15) 0.0298(13) 0.0242(12) 0.0061(10) 0.0081(11) 0.0083(11)
C27 0.0434(16) 0.0433(16) 0.0332(14) 0.0081(12) 0.0159(12) 0.0105(13)
C28 0.064(2) 0.075(2) 0.053(2) 0.0267(18) 0.0352(18) 0.0212(19)
C29 0.057(2) 0.058(2) 0.077(3) 0.0154(19) 0.0256(19) 0.0266(18)
C30 0.0340(13) 0.0281(13) 0.0334(13) 0.0063(10) 0.0107(11) 0.0035(10)
C31 0.0432(17) 0.0514(18) 0.0513(18) 0.0114(15) 0.0170(14) 0.0168(14)
C32 0.065(2) 0.0355(15) 0.0444(17) 0.0139(13) 0.0239(15) 0.0087(14)
C33 0.0292(12) 0.0255(12) 0.0217(11) 0.0060(9) 0.0050(9) 0.0076(9)
C34 0.0325(13) 0.0238(12) 0.0251(12) 0.0035(9) 0.0050(10) 0.0049(10)
C35 0.0422(15) 0.0258(12) 0.0255(12) 0.0036(10) 0.0077(11) 0.0120(11)
C36 0.0363(14) 0.0359(14) 0.0256(12) 0.0064(10) 0.0093(10) 0.0181(11)
C37 0.0310(13) 0.0318(13) 0.0239(12) 0.0067(10) 0.0086(10) 0.0091(10)
C38 0.0320(13) 0.0251(12) 0.0267(12) 0.0080(9) 0.0078(10) 0.0086(10)
C39 0.0525(18) 0.0267(13) 0.0414(16) 0.0034(12) 0.0109(13) 0.0151(12)
C40 0.0339(14) 0.0391(15) 0.0392(15) 0.0127(12) 0.0147(12) 0.0108(11)
C41 0.0276(12) 0.0257(12) 0.0268(12) 0.0101(9) 0.0107(9) 0.0064(9)
C42 0.0299(13) 0.0277(12) 0.0299(12) 0.0085(10) 0.0084(10) 0.0084(10)
C43 0.0344(13) 0.0268(12) 0.0308(13) 0.0065(10) 0.0123(11) 0.0043(10)
C44 0.0418(15) 0.0262(12) 0.0355(14) 0.0082(10) 0.0211(12) 0.0086(11)
C45 0.0341(13) 0.0298(13) 0.0353(13) 0.0146(10) 0.0194(11) 0.0129(10)
C46 0.0286(12) 0.0300(12) 0.0291(12) 0.0110(10) 0.0115(10) 0.0089(10)
C47 0.0481(18) 0.0394(16) 0.0404(16) 0.0002(13) 0.0064(13) 0.0052(13)
C48 0.0446(16) 0.0371(15) 0.0467(16) 0.0168(13) 0.0216(13) 0.0207(13)
C49 0.0295(12) 0.0281(12) 0.0273(12) 0.0063(10) 0.0077(10) 0.0095(10)
C50 0.0307(13) 0.0305(13) 0.0300(13) 0.0079(10) 0.0083(10) 0.0063(10)
C51 0.0409(15) 0.0366(14) 0.0291(13) 0.0115(11) 0.0110(11) 0.0124(12)
C52 0.0410(15) 0.0398(15) 0.0265(13) 0.0050(11) 0.0049(11) 0.0099(12)
C53 0.0356(14) 0.0339(14) 0.0331(14) 0.0048(11) 0.0058(11) 0.0069(11)
C54 0.0351(14) 0.0286(13) 0.0311(13) 0.0090(10) 0.0067(11) 0.0075(10)
C55 0.064(2) 0.0493(19) 0.0313(15) 0.0150(13) 0.0149(14) 0.0084(16)
C56 0.0524(19) 0.0416(17) 0.0366(16) 0.0030(13) 0.0026(14) 0.0001(14)
C57 0.0301(12) 0.0218(11) 0.0268(12) 0.0043(9) 0.0064(10) 0.0042(9)
C58 0.0320(13) 0.0250(12) 0.0315(13) 0.0061(10) 0.0074(10) 0.0076(10)
C59 0.0318(13) 0.0275(13) 0.0374(14) 0.0001(10) 0.0122(11) 0.0036(10)
C60 0.0418(15) 0.0326(14) 0.0301(13) 0.0038(11) 0.0157(11) -0.0002(11)
C61 0.0379(14) 0.0273(12) 0.0259(12) 0.0047(10) 0.0057(10) -0.0005(10)
C62 0.0289(12) 0.0264(12) 0.0280(12) 0.0056(10) 0.0058(10) 0.0041(10)
C63 0.0364(15) 0.0445(17) 0.0488(17) 0.0018(14) 0.0170(13) 0.0072(13)
C64 0.0461(17) 0.0520(18) 0.0305(14) 0.0149(13) 0.0042(12) -0.0073(14)
B1 0.0270(13) 0.0234(13) 0.0265(13) 0.0070(10) 0.0046(11) 0.0059(10)
F19A 0.039(3) 0.079(5) 0.104(5) -0.033(4) -0.006(4) 0.008(3)
F20A 0.064(4) 0.093(5) 0.201(8) 0.054(5) 0.044(5) 0.040(4)
F21A 0.081(5) 0.208(8) 0.107(6) 0.037(6) 0.062(4) 0.025(6)

loop_
_atom_type_symbol
_atom_type_description
_atom_type_scat_dispersion_real
_atom_type_scat_dispersion_imag
_atom_type_scat_source
C C 0.0033 0.0016 'International Tables Vol C Tables 4.2.6.8 and 6.1.1.4'
H H 0.0000 0.0000 'International Tables Vol C Tables 4.2.6.8 and 6.1.1.4'
O O 0.0106 0.0060 'International Tables Vol C Tables 4.2.6.8 and 6.1.1.4'
N N 0.0061 0.0033 'International Tables Vol C Tables 4.2.6.8 and 6.1.1.4'
F F 0.0171 0.0103 'International Tables Vol C Tables 4.2.6.8 and 6.1.1.4'
B B 0.0013 0.0007 'International Tables Vol C Tables 4.2.6.8 and 6.1.1.4'
Mn Mn 0.3368 0.7283 'International Tables Vol C Tables 4.2.6.8 and 6.1.1.4'
Cl Cl 0.1484 0.1585 'International Tables Vol C Tables 4.2.6.8 and 6.1.1.4'

loop_
_geom_angle_atom_site_label_1
_geom_angle_atom_site_label_2
_geom_angle_atom_site_label_3
_geom_angle
C5 Mn1 C4 91.12(11)
C5 Mn1 C2 91.42(12)
C4 Mn1 C2 177.45(11)
C5 Mn1 C1 85.47(11)
C4 Mn1 C1 92.83(11)
C2 Mn1 C1 87.13(12)
C5 Mn1 C3 83.83(11)
C4 Mn1 C3 90.03(12)
C2 Mn1 C3 90.48(12)
C1 Mn1 C3 168.98(11)
C5 Mn1 C6 176.28(10)
C4 Mn1 C6 85.32(10)
C2 Mn1 C6 92.15(10)
C1 Mn1 C6 95.75(10)
C3 Mn1 C6 95.08(10)
C6 N1 C8 111.5(2)
C6 N1 C9 128.4(2)
C8 N1 C9 120.1(2)
C6 N2 C7 111.4(2)
C6 N2 C21 127.43(19)
C7 N2 C21 120.6(2)
O1 C1 Mn1 168.9(2)
O2 C2 Mn1 176.1(2)
O3 C3 Mn1 169.0(2)
O4 C4 Mn1 178.7(2)
O5 C5 Mn1 178.6(3)
N1 C6 N2 103.16(19)
N1 C6 Mn1 127.81(17)
N2 C6 Mn1 128.72(16)
C8 C7 N2 106.8(2)
C8 C7 H7 126.6
N2 C7 H7 126.6
C7 C8 N1 107.2(2)
C7 C8 H8 126.4
N1 C8 H8 126.4
C10 C9 C14 124.2(2)
C10 C9 N1 118.3(2)
C14 C9 N1 117.5(2)
C11 C10 C9 116.6(2)
C11 C10 C18 121.1(2)
C9 C10 C18 122.3(2)
C12 C11 C10 121.0(3)
C12 C11 H11 119.5
C10 C11 H11 119.5
C11 C12 C13 120.8(3)
C11 C12 H12 119.6
C13 C12 H12 119.6
C12 C13 C14 121.3(3)
C12 C13 H13 119.4
C14 C13 H13 119.4
C13 C14 C9 116.2(3)
C13 C14 C15 120.8(2)
C9 C14 C15 123.1(2)
C14 C15 C17 111.2(2)
C14 C15 C16 111.8(3)
C17 C15 C16 110.6(3)
C14 C15 H15 107.7
C17 C15 H15 107.7
C16 C15 H15 107.7
C15 C16 H16A 109.5
C15 C16 H16B 109.5
H16A C16 H16B 109.5
C15 C16 H16C 109.5
H16A C16 H16C 109.5
H16B C16 H16C 109.5
C15 C17 H17A 109.5
C15 C17 H17B 109.5
H17A C17 H17B 109.5
C15 C17 H17C 109.5
H17A C17 H17C 109.5
H17B C17 H17C 109.5
C10 C18 C20 112.7(3)
C10 C18 C19 111.2(2)
C20 C18 C19 109.9(3)
C10 C18 H18 107.6
C20 C18 H18 107.6
C19 C18 H18 107.6
C18 C19 H19A 109.5
C18 C19 H19B 109.5
H19A C19 H19B 109.5
C18 C19 H19C 109.5
H19A C19 H19C 109.5
H19B C19 H19C 109.5
C18 C20 H20A 109.5
C18 C20 H20B 109.5
H20A C20 H20B 109.5
C18 C20 H20C 109.5
H20A C20 H20C 109.5
H20B C20 H20C 109.5
C22 C21 C26 123.6(2)
C22 C21 N2 119.0(2)
C26 C21 N2 117.3(2)
C23 C22 C21 117.2(2)
C23 C22 C30 119.6(2)
C21 C22 C30 123.1(2)
C24 C23 C22 120.6(3)
C24 C23 H23 119.7
C22 C23 H23 119.7
C23 C24 C25 121.0(3)
C23 C24 H24 119.5
C25 C24 H24 119.5
C24 C25 C26 120.8(3)
C24 C25 H25 119.6
C26 C25 H25 119.6
C21 C26 C25 116.6(3)
C21 C26 C27 123.1(2)
C25 C26 C27 120.2(2)
C26 C27 C29 110.8(3)
C26 C27 C28 112.5(3)
C29 C27 C28 109.8(3)
C26 C27 H27 107.9
C29 C27 H27 107.9
C28 C27 H27 107.9
C27 C28 H28A 109.5
C27 C28 H28B 109.5
H28A C28 H28B 109.5
C27 C28 H28C 109.5
H28A C28 H28C 109.5
H28B C28 H28C 109.5
C27 C29 H29A 109.5
C27 C29 H29B 109.5
H29A C29 H29B 109.5
C27 C29 H29C 109.5
H29A C29 H29C 109.5
H29B C29 H29C 109.5
C22 C30 C31 112.4(2)
C22 C30 C32 110.9(2)
C31 C30 C32 110.2(2)
C22 C30 H30 107.7
C31 C30 H30 107.7
C32 C30 H30 107.7
C30 C31 H31A 109.5
C30 C31 H31B 109.5
H31A C31 H31B 109.5
C30 C31 H31C 109.5
H31A C31 H31C 109.5
H31B C31 H31C 109.5
C30 C32 H32A 109.5
C30 C32 H32B 109.5
H32A C32 H32B 109.5
C30 C32 H32C 109.5
H32A C32 H32C 109.5
H32B C32 H32C 109.5
C38 C33 C34 116.1(2)
C38 C33 B1 122.8(2)
C34 C33 B1 121.0(2)
C35 C34 C33 122.0(2)
C35 C34 H34 119.0
C33 C34 H34 119.0
C36 C35 C34 120.8(2)
C36 C35 C39 119.7(2)
C34 C35 C39 119.5(3)
C35 C36 C37 118.2(2)
C35 C36 H36 120.9
C37 C36 H36 120.9
C36 C37 C38 120.8(2)
C36 C37 C40 118.2(2)
C38 C37 C40 120.9(2)
C37 C38 C33 122.0(2)
C37 C38 H38 119.0
C33 C38 H38 119.0
F2 C39 F3 108.3(3)
F2 C39 F1 102.6(3)
F3 C39 F1 103.6(3)
F2 C39 C35 114.3(2)
F3 C39 C35 114.0(3)
F1 C39 C35 112.8(3)
F5 C40 F6 106.4(2)
F5 C40 F4 106.4(2)
F6 C40 F4 104.2(2)
F5 C40 C37 113.7(2)
F6 C40 C37 112.3(2)
F4 C40 C37 113.1(2)
C46 C41 C42 115.9(2)
C46 C41 B1 123.1(2)
C42 C41 B1 120.4(2)
C43 C42 C41 122.1(2)
C43 C42 H42 118.9
C41 C42 H42 118.9
C44 C43 C42 120.6(2)
C44 C43 C47 119.3(2)
C42 C43 C47 120.1(2)
C45 C44 C43 118.1(2)
C45 C44 H44 121.0
C43 C44 H44 121.0
C46 C45 C44 121.3(2)
C46 C45 C48 119.7(2)
C44 C45 C48 119.0(2)
C45 C46 C41 122.0(2)
C45 C46 H46 119.0
C41 C46 H46 119.0
F7 C47 F8A 125.7(5)
F7 C47 F7A 57.1(5)
F8A C47 F7A 109.1(7)
F7 C47 F9 110.9(5)
F8A C47 F9 34.7(5)
F7A C47 F9 131.7(5)
F7 C47 F9A 46.4(4)
F8A C47 F9A 102.2(6)
F7A C47 F9A 101.8(6)
F9 C47 F9A 72.0(5)
F7 C47 F8 105.1(5)
F8A C47 F8 66.4(6)
F7A C47 F8 51.4(6)
F9 C47 F8 100.4(4)
F9A C47 F8 137.4(4)
F7 C47 C43 116.0(3)
F8A C47 C43 116.9(5)
F7A C47 C43 114.1(4)
F9 C47 C43 112.5(3)
F9A C47 C43 111.0(4)
F8 C47 C43 110.5(3)
F10 C48 F11 106.1(2)
F10 C48 F12 104.2(3)
F11 C48 F12 104.4(3)
F10 C48 C45 113.4(2)
F11 C48 C45 114.0(2)
F12 C48 C45 113.8(2)
C50 C49 C54 116.0(2)
C50 C49 B1 121.6(2)
C54 C49 B1 122.1(2)
C51 C50 C49 122.0(2)
C51 C50 H50 119.0
C49 C50 H50 119.0
C52 C51 C50 121.2(3)
C52 C51 C55 118.4(2)
C50 C51 C55 120.5(3)
C53 C52 C51 117.8(2)
C53 C52 H52 121.1
C51 C52 H52 121.1
C52 C53 C54 121.0(3)
C52 C53 C56 118.5(3)
C54 C53 C56 120.6(3)
C53 C54 C49 122.0(3)
C53 C54 H54 119.0
C49 C54 H54 119.0
F15A C55 F14A 112.1(7)
F15A C55 F15 56.4(6)
F14A C55 F15 130.2(6)
F15A C55 F13 125.6(5)
F14A C55 F13 33.1(4)
F15 C55 F13 108.6(4)
F15A C55 F14 46.9(6)
F14A C55 F14 75.8(5)
F15 C55 F14 102.3(4)
F13 C55 F14 105.2(4)
F15A C55 F13A 102.6(7)
F14A C55 F13A 100.0(6)
F15 C55 F13A 49.3(5)
F13 C55 F13A 67.9(6)
F14 C55 F13A 139.2(5)
F15A C55 C51 118.3(5)
F14A C55 C51 113.2(5)
F15 C55 C51 113.6(3)
F13 C55 C51 115.3(3)
F14 C55 C51 110.6(3)
F13A C55 C51 108.2(4)
F18 C56 F17 106.3(4)
F18 C56 F16 105.1(3)
F17 C56 F16 103.5(3)
F18 C56 C53 114.6(3)
F17 C56 C53 113.4(3)
F16 C56 C53 112.9(3)
C58 C57 C62 115.9(2)
C58 C57 B1 121.8(2)
C62 C57 B1 121.3(2)
C59 C58 C57 121.9(2)
C59 C58 H58 119.0
C57 C58 H58 119.0
C58 C59 C60 121.1(2)
C58 C59 C63 120.3(3)
C60 C59 C63 118.7(3)
C61 C60 C59 118.0(2)
C61 C60 H60 121.0
C59 C60 H60 121.0
C60 C61 C62 120.9(2)
C60 C61 C64 120.8(3)
C62 C61 C64 118.3(2)
C61 C62 C57 122.3(2)
C61 C62 H62 118.9
C57 C62 H62 118.9
F19A C63 F20 130.0(4)
F19A C63 F21A 109.6(7)
F20 C63 F21A 43.4(6)
F19A C63 F20A 107.9(7)
F20 C63 F20A 60.8(5)
F21A C63 F20A 102.9(7)
F19A C63 F19 56.8(5)
F20 C63 F19 106.0(4)
F21A C63 F19 132.1(5)
F20A C63 F19 53.5(5)
F19A C63 F21 51.9(5)
F20 C63 F21 103.1(3)
F21A C63 F21 63.6(6)
F20A C63 F21 139.8(4)
F19 C63 F21 105.6(4)
F19A C63 C59 114.8(4)
F20 C63 C59 114.8(3)
F21A C63 C59 112.3(5)
F20A C63 C59 108.6(4)
F19 C63 C59 114.8(3)
F21 C63 C59 111.5(3)
F22 C64 F23 107.4(2)
F22 C64 F24 105.0(3)
F23 C64 F24 106.1(3)
F22 C64 C61 112.5(2)
F23 C64 C61 112.4(3)
F24 C64 C61 112.8(2)
C57 B1 C33 112.0(2)
C57 B1 C49 114.1(2)
C33 B1 C49 104.83(19)
C57 B1 C41 100.97(19)
C33 B1 C41 111.6(2)
C49 B1 C41 113.6(2)

loop_
_geom_bond_atom_site_label_1
_geom_bond_atom_site_label_2
_geom_bond_distance
Mn1 C5 1.851(3)
Mn1 C4 1.874(3)
Mn1 C2 1.877(3)
Mn1 C1 1.883(3)
Mn1 C3 1.892(3)
Mn1 C6 2.090(2)
F1 C39 1.317(4)
F2 C39 1.275(4)
F3 C39 1.295(4)
F4 C40 1.338(3)
F5 C40 1.322(3)
F6 C40 1.336(3)
F7 C47 1.263(5)
F8 C47 1.369(5)
F9 C47 1.316(5)
F10 C48 1.320(4)
F11 C48 1.329(3)
F12 C48 1.352(4)
F13 C55 1.307(5)
F14 C55 1.375(5)
F15 C55 1.304(4)
F16 C56 1.323(4)
F17 C56 1.298(4)
F18 C56 1.287(4)
F19 C63 1.338(5)
F20 C63 1.305(4)
F21 C63 1.357(5)
F22 C64 1.337(3)
F23 C64 1.339(4)
F24 C64 1.345(4)
F7A C47 1.291(7)
F8A C47 1.273(7)
F9A C47 1.352(7)
F13A C55 1.405(8)
F14A C55 1.279(8)
F15A C55 1.223(7)
O1 C1 1.133(3)
O2 C2 1.125(3)
O3 C3 1.128(3)
O4 C4 1.127(3)
O5 C5 1.131(3)
N1 C6 1.365(3)
N1 C8 1.385(3)
N1 C9 1.445(3)
N2 C6 1.372(3)
N2 C7 1.386(3)
N2 C21 1.446(3)
C7 C8 1.334(4)
C7 H7 0.9500
C8 H8 0.9500
C9 C10 1.400(4)
C9 C14 1.401(4)
C10 C11 1.393(4)
C10 C18 1.515(4)
C11 C12 1.380(5)
C11 H11 0.9500
C12 C13 1.381(5)
C12 H12 0.9500
C13 C14 1.396(4)
C13 H13 0.9500
C14 C15 1.513(4)
C15 C17 1.525(4)
C15 C16 1.539(4)
C15 H15 1.0000
C16 H16A 0.9800
C16 H16B 0.9800
C16 H16C 0.9800
C17 H17A 0.9800
C17 H17B 0.9800
C17 H17C 0.9800
C18 C20 1.531(4)
C18 C19 1.534(4)
C18 H18 1.0000
C19 H19A 0.9800
C19 H19B 0.9800
C19 H19C 0.9800
C20 H20A 0.9800
C20 H20B 0.9800
C20 H20C 0.9800
C21 C22 1.397(4)
C21 C26 1.399(4)
C22 C23 1.395(4)
C22 C30 1.523(4)
C23 C24 1.378(4)
C23 H23 0.9500
C24 C25 1.383(5)
C24 H24 0.9500
C25 C26 1.401(4)
C25 H25 0.9500
C26 C27 1.516(4)
C27 C29 1.528(5)
C27 C28 1.530(4)
C27 H27 1.0000
C28 H28A 0.9800
C28 H28B 0.9800
C28 H28C 0.9800
C29 H29A 0.9800
C29 H29B 0.9800
C29 H29C 0.9800
C30 C31 1.528(4)
C30 C32 1.531(4)
C30 H30 1.0000
C31 H31A 0.9800
C31 H31B 0.9800
C31 H31C 0.9800
C32 H32A 0.9800
C32 H32B 0.9800
C32 H32C 0.9800
C33 C38 1.397(4)
C33 C34 1.401(3)
C33 B1 1.639(4)
C34 C35 1.390(4)
C34 H34 0.9500
C35 C36 1.383(4)
C35 C39 1.496(4)
C36 C37 1.387(4)
C36 H36 0.9500
C37 C38 1.391(3)
C37 C40 1.499(4)
C38 H38 0.9500
C41 C46 1.400(3)
C41 C42 1.402(3)
C41 B1 1.644(4)
C42 C43 1.393(4)
C42 H42 0.9500
C43 C44 1.387(4)
C43 C47 1.493(4)
C44 C45 1.383(4)
C44 H44 0.9500
C45 C46 1.385(4)
C45 C48 1.489(4)
C46 H46 0.9500
C49 C50 1.398(4)
C49 C54 1.403(4)
C49 B1 1.643(4)
C50 C51 1.393(4)
C50 H50 0.9500
C51 C52 1.387(4)
C51 C55 1.501(4)
C52 C53 1.386(4)
C52 H52 0.9500
C53 C54 1.394(4)
C53 C56 1.497(4)
C54 H54 0.9500
C57 C58 1.403(4)
C57 C62 1.403(3)
C57 B1 1.636(4)
C58 C59 1.391(4)
C58 H58 0.9500
C59 C60 1.392(4)
C59 C63 1.490(4)
C60 C61 1.383(4)
C60 H60 0.9500
C61 C62 1.393(4)
C61 C64 1.494(4)
C62 H62 0.9500
C63 F19A 1.235(6)
C63 F21A 1.306(8)
C63 F20A 1.325(7)

loop_
_geom_torsion_atom_site_label_1
_geom_torsion_atom_site_label_2
_geom_torsion_atom_site_label_3
_geom_torsion_atom_site_label_4
_geom_torsion
C5 Mn1 C1 O1 19.8(12)
C4 Mn1 C1 O1 110.7(12)
C2 Mn1 C1 O1 -71.9(12)
C3 Mn1 C1 O1 5.8(16)
C6 Mn1 C1 O1 -163.7(12)
C5 Mn1 C2 O2 -34(4)
C4 Mn1 C2 O2 140(4)
C1 Mn1 C2 O2 51(4)
C3 Mn1 C2 O2 -118(4)
C6 Mn1 C2 O2 147(4)
C5 Mn1 C3 O3 1.9(13)
C4 Mn1 C3 O3 -89.2(14)
C2 Mn1 C3 O3 93.3(14)
C1 Mn1 C3 O3 15.9(18)
C6 Mn1 C3 O3 -174.5(13)
C5 Mn1 C4 O4 -101(10)
C2 Mn1 C4 O4 84(10)
C1 Mn1 C4 O4 173(100)
C3 Mn1 C4 O4 -17(10)
C6 Mn1 C4 O4 78(10)
C4 Mn1 C5 O5 39(10)
C2 Mn1 C5 O5 -142(10)
C1 Mn1 C5 O5 131(10)
C3 Mn1 C5 O5 -51(10)
C6 Mn1 C5 O5 22(11)
C8 N1 C6 N2 0.0(3)
C9 N1 C6 N2 179.3(2)
C8 N1 C6 Mn1 173.89(17)
C9 N1 C6 Mn1 -6.8(3)
C7 N2 C6 N1 -0.2(3)
C21 N2 C6 N1 -171.4(2)
C7 N2 C6 Mn1 -174.02(17)
C21 N2 C6 Mn1 14.7(3)
C5 Mn1 C6 N1 -73.6(16)
C4 Mn1 C6 N1 -90.3(2)
C2 Mn1 C6 N1 90.0(2)
C1 Mn1 C6 N1 177.3(2)
C3 Mn1 C6 N1 -0.7(2)
C5 Mn1 C6 N2 98.8(16)
C4 Mn1 C6 N2 82.1(2)
C2 Mn1 C6 N2 -97.6(2)
C1 Mn1 C6 N2 -10.3(2)
C3 Mn1 C6 N2 171.7(2)
C6 N2 C7 C8 0.3(3)
C21 N2 C7 C8 172.2(2)
N2 C7 C8 N1 -0.3(3)
C6 N1 C8 C7 0.2(3)
C9 N1 C8 C7 -179.2(2)
C6 N1 C9 C10 -85.5(3)
C8 N1 C9 C10 93.8(3)
C6 N1 C9 C14 98.0(3)
C8 N1 C9 C14 -82.7(3)
C14 C9 C10 C11 0.3(4)
N1 C9 C10 C11 -175.9(2)
C14 C9 C10 C18 -179.3(2)
N1 C9 C10 C18 4.5(4)
C9 C10 C11 C12 0.5(4)
C18 C10 C11 C12 -180.0(3)
C10 C11 C12 C13 -0.8(5)
C11 C12 C13 C14 0.3(5)
C12 C13 C14 C9 0.4(4)
C12 C13 C14 C15 -178.8(3)
C10 C9 C14 C13 -0.7(4)
N1 C9 C14 C13 175.5(2)
C10 C9 C14 C15 178.5(2)
N1 C9 C14 C15 -5.3(4)
C13 C14 C15 C17 -75.4(3)
C9 C14 C15 C17 105.5(3)
C13 C14 C15 C16 48.8(3)
C9 C14 C15 C16 -130.3(3)
C11 C10 C18 C20 -38.3(4)
C9 C10 C18 C20 141.2(3)
C11 C10 C18 C19 85.7(3)
C9 C10 C18 C19 -94.8(3)
C6 N2 C21 C22 -97.4(3)
C7 N2 C21 C22 92.1(3)
C6 N2 C21 C26 87.1(3)
C7 N2 C21 C26 -83.4(3)
C26 C21 C22 C23 -3.6(4)
N2 C21 C22 C23 -178.8(2)
C26 C21 C22 C30 175.2(2)
N2 C21 C22 C30 0.0(4)
C21 C22 C23 C24 1.8(4)
C30 C22 C23 C24 -177.0(3)
C22 C23 C24 C25 0.5(5)
C23 C24 C25 C26 -1.2(5)
C22 C21 C26 C25 2.8(4)
N2 C21 C26 C25 178.2(2)
C22 C21 C26 C27 -175.6(2)
N2 C21 C26 C27 -0.3(4)
C24 C25 C26 C21 -0.4(4)
C24 C25 C26 C27 178.1(3)
C21 C26 C27 C29 101.7(3)
C25 C26 C27 C29 -76.7(3)
C21 C26 C27 C28 -134.9(3)
C25 C26 C27 C28 46.7(4)
C23 C22 C30 C31 -41.8(3)
C21 C22 C30 C31 139.4(3)
C23 C22 C30 C32 82.1(3)
C21 C22 C30 C32 -96.7(3)
C38 C33 C34 C35 -0.8(4)
B1 C33 C34 C35 -177.0(2)
C33 C34 C35 C36 -0.3(4)
C33 C34 C35 C39 -177.7(2)
C34 C35 C36 C37 0.9(4)
C39 C35 C36 C37 178.4(2)
C35 C36 C37 C38 -0.4(4)
C35 C36 C37 C40 -178.9(2)
C36 C37 C38 C33 -0.7(4)
C40 C37 C38 C33 177.8(2)
C34 C33 C38 C37 1.3(3)
B1 C33 C38 C37 177.5(2)
C36 C35 C39 F2 -100.1(4)
C34 C35 C39 F2 77.4(4)
C36 C35 C39 F3 25.3(4)
C34 C35 C39 F3 -157.2(3)
C36 C35 C39 F1 143.2(3)
C34 C35 C39 F1 -39.3(4)
C36 C37 C40 F5 -73.1(3)
C38 C37 C40 F5 108.4(3)
C36 C37 C40 F6 47.8(3)
C38 C37 C40 F6 -130.7(3)
C36 C37 C40 F4 165.4(2)
C38 C37 C40 F4 -13.1(4)
C46 C41 C42 C43 0.1(4)
B1 C41 C42 C43 171.7(2)
C41 C42 C43 C44 0.5(4)
C41 C42 C43 C47 -179.2(2)
C42 C43 C44 C45 -0.4(4)
C47 C43 C44 C45 179.3(2)
C43 C44 C45 C46 -0.3(4)
C43 C44 C45 C48 177.7(2)
C44 C45 C46 C41 0.9(4)
C48 C45 C46 C41 -177.0(2)
C42 C41 C46 C45 -0.8(3)
B1 C41 C46 C45 -172.1(2)
C44 C43 C47 F7 179.0(6)
C42 C43 C47 F7 -1.3(6)
C44 C43 C47 F8A -13.7(8)
C42 C43 C47 F8A 166.0(7)
C44 C43 C47 F7A 115.3(8)
C42 C43 C47 F7A -65.0(8)
C44 C43 C47 F9 -51.8(5)
C42 C43 C47 F9 127.9(4)
C44 C43 C47 F9A -130.3(6)
C42 C43 C47 F9A 49.3(6)
C44 C43 C47 F8 59.5(4)
C42 C43 C47 F8 -120.8(4)
C46 C45 C48 F10 105.7(3)
C44 C45 C48 F10 -72.3(3)
C46 C45 C48 F11 -132.7(3)
C44 C45 C48 F11 49.3(4)
C46 C45 C48 F12 -13.1(4)
C44 C45 C48 F12 168.9(3)
C54 C49 C50 C51 -1.6(4)
B1 C49 C50 C51 -174.9(2)
C49 C50 C51 C52 1.8(4)
C49 C50 C51 C55 -178.2(3)
C50 C51 C52 C53 -0.5(4)
C55 C51 C52 C53 179.5(3)
C51 C52 C53 C54 -0.8(4)
C51 C52 C53 C56 177.7(3)
C52 C53 C54 C49 0.9(4)
C56 C53 C54 C49 -177.6(3)
C50 C49 C54 C53 0.3(4)
B1 C49 C54 C53 173.6(2)
C52 C51 C55 F15A -14.7(9)
C50 C51 C55 F15A 165.3(8)
C52 C51 C55 F14A -148.8(6)
C50 C51 C55 F14A 31.2(7)
C52 C51 C55 F15 48.5(5)
C50 C51 C55 F15 -131.5(4)
C52 C51 C55 F13 174.9(4)
C50 C51 C55 F13 -5.1(5)
C52 C51 C55 F14 -65.9(4)
C50 C51 C55 F14 114.1(4)
C52 C51 C55 F13A 101.3(6)
C50 C51 C55 F13A -78.7(7)
C52 C53 C56 F18 166.5(4)
C54 C53 C56 F18 -15.0(5)
C52 C53 C56 F17 -71.1(4)
C54 C53 C56 F17 107.4(4)
C52 C53 C56 F16 46.2(4)
C54 C53 C56 F16 -135.3(3)
C62 C57 C58 C59 0.0(4)
B1 C57 C58 C59 168.6(2)
C57 C58 C59 C60 -0.4(4)
C57 C58 C59 C63 -178.8(2)
C58 C59 C60 C61 0.0(4)
C63 C59 C60 C61 178.4(2)
C59 C60 C61 C62 0.8(4)
C59 C60 C61 C64 -177.4(3)
C60 C61 C62 C57 -1.2(4)
C64 C61 C62 C57 177.0(2)
C58 C57 C62 C61 0.8(4)
B1 C57 C62 C61 -167.9(2)
C58 C59 C63 F19A -70.0(8)
C60 C59 C63 F19A 111.6(7)
C58 C59 C63 F20 116.5(4)
C60 C59 C63 F20 -61.9(4)
C58 C59 C63 F21A 164.0(7)
C60 C59 C63 F21A -14.4(8)
C58 C59 C63 F20A 50.9(7)
C60 C59 C63 F20A -127.6(7)
C58 C59 C63 F19 -6.7(5)
C60 C59 C63 F19 174.8(4)
C58 C59 C63 F21 -126.7(4)
C60 C59 C63 F21 54.8(4)
C60 C61 C64 F22 127.6(3)
C62 C61 C64 F22 -50.7(4)
C60 C61 C64 F23 6.2(4)
C62 C61 C64 F23 -172.1(3)
C60 C61 C64 F24 -113.7(3)
C62 C61 C64 F24 68.0(3)
C58 C57 B1 C33 158.3(2)
C62 C57 B1 C33 -33.8(3)
C58 C57 B1 C49 39.3(3)
C62 C57 B1 C49 -152.7(2)
C58 C57 B1 C41 -82.9(3)
C62 C57 B1 C41 85.1(3)
C38 C33 B1 C57 141.9(2)
C34 C33 B1 C57 -42.1(3)
C38 C33 B1 C49 -93.8(3)
C34 C33 B1 C49 82.2(3)
C38 C33 B1 C41 29.5(3)
C34 C33 B1 C41 -154.4(2)
C50 C49 B1 C57 -152.1(2)
C54 C49 B1 C57 35.0(3)
C50 C49 B1 C33 85.0(3)
C54 C49 B1 C33 -88.0(3)
C50 C49 B1 C41 -37.1(3)
C54 C49 B1 C41 150.0(2)
C46 C41 B1 C57 94.7(3)
C42 C41 B1 C57 -76.2(3)
C46 C41 B1 C33 -146.2(2)
C42 C41 B1 C33 42.9(3)
C46 C41 B1 C49 -27.9(3)
C42 C41 B1 C49 161.1(2)

loop_
_platon_squeeze_void_nr
_platon_squeeze_void_average_x
_platon_squeeze_void_average_y
_platon_squeeze_void_average_z
_platon_squeeze_void_volume
_platon_squeeze_void_count_electrons
_platon_squeeze_void_content
1 0.000 0.500 1.000 162 28 ' '
